data_4033627
loop_
_publ_author_name
'Dey, Amrita'
'Hajra, Alakananda'

_publ_section_title
;
 Iodine-Catalyzed Selenylation of 2<i>H</i>-Indazole.
;
_journal_name_full 'The Journal of organic chemistry'
_journal_paper_doi 10.1021/acs.joc.9b02199
_journal_year 2019
_chemical_formula_moiety 'C19 H13 Cl N2 Se'
_chemical_formula_sum 'C19 H13 Cl N2 Se'
_chemical_formula_weight 383.72
_space_group_crystal_system triclinic
_space_group_IT_number 2
_space_group_name_Hall '-P 1'
_space_group_name_H-M_alt 'P -1'
_symmetry_space_group_name_Hall '-P 1'
_symmetry_space_group_name_H-M 'P -1'
_atom_sites_solution_hydrogens geom
_audit_creation_method SHELXL-2014/7
_cell_angle_alpha 117.878(2)
_cell_angle_beta 91.349(2)
_cell_angle_gamma 98.247(2)
_cell_formula_units_Z 2
_cell_length_a 9.3670(4)
_cell_length_b 9.7630(5)
_cell_length_c 10.3133(5)
_cell_measurement_reflns_used 13295
_cell_measurement_temperature 294(2)
_cell_measurement_theta_max 28.299
_cell_measurement_theta_min 2.380
_cell_volume 820.63(7)
_computing_structure_refinement 'SHELXL-2014/7 (Sheldrick, 2014)'
_diffrn_ambient_temperature 294(2)
_diffrn_measured_fraction_theta_full 0.996
_diffrn_measured_fraction_theta_max 0.995
_diffrn_measurement_device_type 'CCD area detector'
_diffrn_measurement_method 'phi and omega scans'
_diffrn_radiation_type MoK\a
_diffrn_radiation_wavelength 0.71073
_diffrn_reflns_av_R_equivalents 0.0285
_diffrn_reflns_av_unetI/netI 0.0295
_diffrn_reflns_Laue_measured_fraction_full 0.996
_diffrn_reflns_Laue_measured_fraction_max 0.995
_diffrn_reflns_limit_h_max 12
_diffrn_reflns_limit_h_min -12
_diffrn_reflns_limit_k_max 13
_diffrn_reflns_limit_k_min -12
_diffrn_reflns_limit_l_max 12
_diffrn_reflns_limit_l_min -13
_diffrn_reflns_number 13295
_diffrn_reflns_point_group_measured_fraction_full 0.996
_diffrn_reflns_point_group_measured_fraction_max 0.995
_diffrn_reflns_theta_full 25.242
_diffrn_reflns_theta_max 28.299
_diffrn_reflns_theta_min 2.380
_diffrn_source 'fine-focus sealed tube'
_exptl_absorpt_coefficient_mu 2.450
_exptl_absorpt_correction_T_max 0.610
_exptl_absorpt_correction_T_min 0.481
_exptl_absorpt_correction_type empirical
_exptl_absorpt_process_details sadabs
_exptl_crystal_colour colourless
_exptl_crystal_density_diffrn 1.553
_exptl_crystal_density_method 'not measured'
_exptl_crystal_description tetragonal
_exptl_crystal_F_000 384
_exptl_crystal_size_max 0.30
_exptl_crystal_size_mid 0.25
_exptl_crystal_size_min 0.20
_refine_diff_density_max 0.355
_refine_diff_density_min -0.468
_refine_diff_density_rms 0.075
_refine_ls_extinction_method none
_refine_ls_goodness_of_fit_ref 0.856
_refine_ls_hydrogen_treatment constr
_refine_ls_matrix_type full
_refine_ls_number_parameters 208
_refine_ls_number_reflns 4075
_refine_ls_number_restraints 0
_refine_ls_restrained_S_all 0.856
_refine_ls_R_factor_all 0.0401
_refine_ls_R_factor_gt 0.0309
_refine_ls_shift/su_max 0.001
_refine_ls_shift/su_mean 0.000
_refine_ls_structure_factor_coef Fsqd
_refine_ls_weighting_details 'w=1/[\s^2^(Fo^2^)+(0.1000P)^2^] where P=(Fo^2^+2Fc^2^)/3'
_refine_ls_weighting_scheme calc
_refine_ls_wR_factor_gt 0.0968
_refine_ls_wR_factor_ref 0.1104
_reflns_Friedel_coverage 0.000
_reflns_number_gt 3470
_reflns_number_total 4075
_reflns_threshold_expression 'I > 2\s(I)'
_cod_data_source_file jo9b02199_si_002.cif
_cod_data_source_block 1350RKM_A_0m_a
_cod_original_cell_volume 820.64(7)
_cod_database_code 4033627
_shelx_shelxl_version_number 2014/7
_shelx_space_group_comment
;
The symmetry employed for this shelxl refinement is uniquely defined
by the following loop, which should always be used as a source of
symmetry information in preference to the above space-group names.
They are only intended as comments.
;

loop_
_space_group_symop_operation_xyz
'x, y, z'
'-x, -y, -z'

loop_
_atom_site_label
_atom_site_type_symbol
_atom_site_fract_x
_atom_site_fract_y
_atom_site_fract_z
_atom_site_U_iso_or_equiv
_atom_site_adp_type
_atom_site_occupancy
_atom_site_site_symmetry_order
_atom_site_calc_flag
_atom_site_refinement_flags_posn
_atom_site_refinement_flags_adp
Se1 Se 0.87563(2) 0.48018(2) 0.22893(2) 0.04211(11) Uani 1 1 d . .
Cl1 Cl 0.95728(9) -0.17835(8) 0.10969(9) 0.0706(2) Uani 1 1 d . .
N1 N 0.77178(19) 0.4627(2) 0.48510(18) 0.0383(4) Uani 1 1 d . .
N2 N 0.7638(2) 0.3778(2) 0.5582(2) 0.0454(4) Uani 1 1 d . .
C1 C 0.7131(2) 0.3869(2) 0.0802(2) 0.0357(4) Uani 1 1 d . .
C14 C 0.7263(2) 0.6128(3) 0.5549(2) 0.0390(4) Uani 1 1 d . .
C7 C 0.8214(2) 0.3879(2) 0.3493(2) 0.0367(4) Uani 1 1 d . .
C8 C 0.8425(2) 0.2415(3) 0.3321(2) 0.0366(4) Uani 1 1 d . .
C2 C 0.7265(3) 0.4142(3) -0.0405(2) 0.0455(5) Uani 1 1 d . .
H2 H 0.8125 0.4692 -0.0484 0.055 Uiso 1 1 calc R U
C13 C 0.8067(2) 0.2434(3) 0.4655(2) 0.0409(5) Uani 1 1 d . .
C15 C 0.7701(3) 0.7114(3) 0.7031(3) 0.0496(5) Uani 1 1 d . .
H15 H 0.8286 0.6811 0.7556 0.060 Uiso 1 1 calc R U
C6 C 0.5867(3) 0.2997(3) 0.0884(3) 0.0481(5) Uani 1 1 d . .
H6 H 0.5783 0.2779 0.1669 0.058 Uiso 1 1 calc R U
C9 C 0.8897(2) 0.1109(3) 0.2191(2) 0.0432(5) Uani 1 1 d . .
H9 H 0.9143 0.1091 0.1315 0.052 Uiso 1 1 calc R U
C10 C 0.8974(3) -0.0130(3) 0.2448(3) 0.0461(5) Uani 1 1 d . .
C11 C 0.8609(3) -0.0150(3) 0.3762(3) 0.0533(6) Uani 1 1 d . .
H11 H 0.8673 -0.1033 0.3870 0.064 Uiso 1 1 calc R U
C3 C 0.6112(3) 0.3589(3) -0.1484(3) 0.0522(6) Uani 1 1 d . .
H3 H 0.6194 0.3787 -0.2280 0.063 Uiso 1 1 calc R U
C18 C 0.5921(3) 0.7994(3) 0.5468(3) 0.0609(7) Uani 1 1 d . .
H18 H 0.5318 0.8291 0.4950 0.073 Uiso 1 1 calc R U
C12 C 0.8162(3) 0.1113(3) 0.4871(3) 0.0511(6) Uani 1 1 d . .
H12 H 0.7928 0.1111 0.5741 0.061 Uiso 1 1 calc R U
C4 C 0.4852(3) 0.2755(3) -0.1389(3) 0.0560(6) Uani 1 1 d . .
H4 H 0.4079 0.2391 -0.2117 0.067 Uiso 1 1 calc R U
C19 C 0.6365(3) 0.6548(3) 0.4765(3) 0.0504(5) Uani 1 1 d . .
H19 H 0.6061 0.5866 0.3774 0.060 Uiso 1 1 calc R U
C5 C 0.4728(3) 0.2453(4) -0.0214(3) 0.0586(7) Uani 1 1 d . .
H5 H 0.3872 0.1877 -0.0158 0.070 Uiso 1 1 calc R U
C17 C 0.6379(3) 0.9000(3) 0.6949(4) 0.0641(7) Uani 1 1 d . .
H17 H 0.6093 0.9977 0.7422 0.077 Uiso 1 1 calc R U
C16 C 0.7258(3) 0.8550(3) 0.7717(3) 0.0621(7) Uani 1 1 d . .
H16 H 0.7555 0.9225 0.8711 0.075 Uiso 1 1 calc R U

loop_
_atom_site_aniso_label
_atom_site_aniso_U_11
_atom_site_aniso_U_22
_atom_site_aniso_U_33
_atom_site_aniso_U_23
_atom_site_aniso_U_13
_atom_site_aniso_U_12
Se1 0.04528(15) 0.04535(16) 0.04321(15) 0.02834(12) 0.00527(9) 0.00370(10)
Cl1 0.0874(5) 0.0402(3) 0.0810(5) 0.0237(3) 0.0193(4) 0.0184(3)
N1 0.0419(9) 0.0435(9) 0.0357(8) 0.0232(7) 0.0036(7) 0.0100(7)
N2 0.0536(11) 0.0557(12) 0.0402(9) 0.0322(9) 0.0069(8) 0.0141(9)
C1 0.0438(10) 0.0358(10) 0.0327(9) 0.0186(8) 0.0072(8) 0.0136(8)
C14 0.0391(10) 0.0412(11) 0.0383(10) 0.0202(9) 0.0085(8) 0.0071(8)
C7 0.0414(10) 0.0392(10) 0.0337(9) 0.0203(8) 0.0038(8) 0.0085(8)
C8 0.0340(9) 0.0421(11) 0.0375(10) 0.0224(9) 0.0009(7) 0.0057(8)
C2 0.0585(13) 0.0465(12) 0.0426(11) 0.0288(10) 0.0143(10) 0.0130(10)
C13 0.0419(10) 0.0497(12) 0.0398(10) 0.0285(10) 0.0028(8) 0.0080(9)
C15 0.0484(12) 0.0541(14) 0.0427(11) 0.0217(10) 0.0032(9) 0.0032(10)
C6 0.0520(12) 0.0604(14) 0.0394(11) 0.0306(11) 0.0066(9) 0.0067(11)
C9 0.0441(11) 0.0445(12) 0.0427(11) 0.0231(9) 0.0038(9) 0.0038(9)
C10 0.0468(12) 0.0343(11) 0.0542(13) 0.0186(10) 0.0022(10) 0.0076(9)
C11 0.0544(13) 0.0491(13) 0.0694(16) 0.0396(13) -0.0018(11) 0.0075(10)
C3 0.0737(16) 0.0576(15) 0.0352(11) 0.0269(10) 0.0078(10) 0.0227(12)
C18 0.0636(16) 0.0581(16) 0.0721(17) 0.0355(14) 0.0163(13) 0.0260(13)
C12 0.0595(14) 0.0577(15) 0.0533(13) 0.0400(12) 0.0052(11) 0.0120(11)
C4 0.0610(15) 0.0655(17) 0.0388(12) 0.0211(12) -0.0007(10) 0.0176(12)
C19 0.0528(13) 0.0534(14) 0.0484(13) 0.0249(11) 0.0036(10) 0.0169(11)
C5 0.0485(13) 0.0737(18) 0.0522(14) 0.0317(13) 0.0028(11) 0.0002(12)
C17 0.0747(18) 0.0446(14) 0.0732(18) 0.0244(13) 0.0333(15) 0.0193(13)
C16 0.0743(17) 0.0500(14) 0.0450(13) 0.0117(11) 0.0144(12) -0.0015(12)

loop_
_atom_type_symbol
_atom_type_description
_atom_type_scat_dispersion_real
_atom_type_scat_dispersion_imag
_atom_type_scat_source
C C 0.0033 0.0016 'International Tables Vol C Tables 4.2.6.8 and 6.1.1.4'
H H 0.0000 0.0000 'International Tables Vol C Tables 4.2.6.8 and 6.1.1.4'
N N 0.0061 0.0033 'International Tables Vol C Tables 4.2.6.8 and 6.1.1.4'
O O 0.0106 0.0060 'International Tables Vol C Tables 4.2.6.8 and 6.1.1.4'
Br Br -0.2901 2.4595 'International Tables Vol C Tables 4.2.6.8 and 6.1.1.4'
Se Se -0.0929 2.2259 'International Tables Vol C Tables 4.2.6.8 and 6.1.1.4'
Cl Cl 0.1484 0.1585 'International Tables Vol C Tables 4.2.6.8 and 6.1.1.4'

loop_
_geom_angle_atom_site_label_1
_geom_angle_atom_site_label_2
_geom_angle_atom_site_label_3
_geom_angle
C7 Se1 C1 100.58(9)
N2 N1 C7 113.29(18)
N2 N1 C14 117.78(17)
C7 N1 C14 128.91(17)
C13 N2 N1 104.53(17)
C6 C1 C2 119.9(2)
C6 C1 Se1 124.15(15)
C2 C1 Se1 115.94(16)
C15 C14 C19 121.0(2)
C15 C14 N1 118.53(19)
C19 C14 N1 120.42(19)
N1 C7 C8 105.50(17)
N1 C7 Se1 125.62(16)
C8 C7 Se1 128.26(16)
C7 C8 C9 134.0(2)
C7 C8 C13 104.79(19)
C9 C8 C13 121.2(2)
C3 C2 C1 119.6(2)
C3 C2 H2 120.2
C1 C2 H2 120.2
N2 C13 C8 111.85(19)
N2 C13 C12 127.8(2)
C8 C13 C12 120.3(2)
C14 C15 C16 119.1(2)
C14 C15 H15 120.5
C16 C15 H15 120.5
C1 C6 C5 119.3(2)
C1 C6 H6 120.4
C5 C6 H6 120.4
C10 C9 C8 116.4(2)
C10 C9 H9 121.8
C8 C9 H9 121.8
C9 C10 C11 123.6(2)
C9 C10 Cl1 118.77(19)
C11 C10 Cl1 117.65(18)
C12 C11 C10 120.6(2)
C12 C11 H11 119.7
C10 C11 H11 119.7
C4 C3 C2 120.5(2)
C4 C3 H3 119.7
C2 C3 H3 119.7
C17 C18 C19 119.7(3)
C17 C18 H18 120.1
C19 C18 H18 120.1
C11 C12 C13 117.9(2)
C11 C12 H12 121.1
C13 C12 H12 121.1
C3 C4 C5 120.0(2)
C3 C4 H4 120.0
C5 C4 H4 120.0
C14 C19 C18 119.4(2)
C14 C19 H19 120.3
C18 C19 H19 120.3
C4 C5 C6 120.7(2)
C4 C5 H5 119.7
C6 C5 H5 119.7
C18 C17 C16 120.0(3)
C18 C17 H17 120.0
C16 C17 H17 120.0
C15 C16 C17 120.7(2)
C15 C16 H16 119.6
C17 C16 H16 119.6

loop_
_geom_bond_atom_site_label_1
_geom_bond_atom_site_label_2
_geom_bond_distance
Se1 C7 1.886(2)
Se1 C1 1.920(2)
Cl1 C10 1.748(2)
N1 N2 1.353(2)
N1 C7 1.372(3)
N1 C14 1.433(3)
N2 C13 1.339(3)
C1 C6 1.385(3)
C1 C2 1.394(3)
C14 C15 1.383(3)
C14 C19 1.381(3)
C7 C8 1.400(3)
C8 C9 1.405(3)
C8 C13 1.417(3)
C2 C3 1.382(4)
C2 H2 0.9300
C13 C12 1.421(3)
C15 C16 1.375(4)
C15 H15 0.9300
C6 C5 1.386(3)
C6 H6 0.9300
C9 C10 1.366(3)
C9 H9 0.9300
C10 C11 1.413(4)
C11 C12 1.362(4)
C11 H11 0.9300
C3 C4 1.368(4)
C3 H3 0.9300
C18 C17 1.388(4)
C18 C19 1.385(4)
C18 H18 0.9300
C12 H12 0.9300
C4 C5 1.378(4)
C4 H4 0.9300
C19 H19 0.9300
C5 H5 0.9300
C17 C16 1.377(5)
C17 H17 0.9300
C16 H16 0.9300
